data_4128403
loop_
_publ_author_name
'Ozols, Kristers'
'Jang, Yun-Suk'
'Cramer, Nicolai'

_publ_section_title
;
 Chiral Cyclopentadienyl Cobalt(III) Complexes Enable Highly
 Enantioselective 3d-Metal-Catalyzed C-H Functionalizations.
;
_journal_issue 14
_journal_name_full 'Journal of the American Chemical Society'
_journal_page_first 5675
_journal_page_last 5680
_journal_paper_doi 10.1021/jacs.9b02569
_journal_volume 141
_journal_year 2019
_chemical_formula_moiety 'C11 H13 N O2'
_chemical_formula_sum 'C11 H13 N O2'
_chemical_formula_weight 191.22
_space_group_crystal_system monoclinic
_space_group_IT_number 14
_space_group_name_Hall '-P 2ybc'
_space_group_name_H-M_alt 'P 1 21/c 1'
_atom_sites_solution_hydrogens mixed
_atom_sites_solution_primary dual
_atom_sites_solution_secondary difmap
_audit_creation_date 2018-12-14
_audit_creation_method
;
Olex2 1.2
(compiled 2018.05.29 svn.r3508 for OlexSys, GUI svn.r5506)
;
_cell_angle_alpha 90
_cell_angle_beta 93.565(4)
_cell_angle_gamma 90
_cell_formula_units_Z 4
_cell_length_a 11.7035(5)
_cell_length_b 7.6414(3)
_cell_length_c 10.7527(4)
_cell_measurement_reflns_used 3309
_cell_measurement_temperature 140.00(10)
_cell_measurement_theta_max 29.0680
_cell_measurement_theta_min 3.2660
_cell_volume 959.77(7)
_computing_cell_refinement 'CrysAlisPro 1.171.40.20a (Rigaku OD, 2018)'
_computing_data_collection 'CrysAlisPro 1.171.40.20a (Rigaku OD, 2018)'
_computing_data_reduction 'CrysAlisPro 1.171.40.20a (Rigaku OD, 2018)'
_computing_molecular_graphics 'Olex2 (Dolomanov et al., 2009)'
_computing_publication_material 'Olex2 (Dolomanov et al., 2009)'
_computing_structure_refinement 'ShelXL (Sheldrick, 2015)'
_computing_structure_solution 'SHELXT 2018/2 (Sheldrick, 2018)'
_diffrn_ambient_environment N~2~
_diffrn_ambient_temperature 140.00(10)
_diffrn_detector 'CCD plate'
_diffrn_detector_area_resol_mean 5.2817
_diffrn_detector_type AtlasS2
_diffrn_measured_fraction_theta_full 0.999
_diffrn_measured_fraction_theta_max 0.872
_diffrn_measurement_details
;
List of Runs (angles in degrees, time in seconds):

  # Type    Start    End  Width  t~exp~   \w     \q     \k     \f   Frames
--------------------------------------------------------------------------
  1  \w    -56.00  34.00   1.00   20.00    --   11.66 -57.00   0.00   90
  2  \w    -16.00  75.00   1.00   20.00    --   11.66  77.00 -90.00   91
  3  \w    -15.00  85.00   1.00   20.00    --   11.66  57.00 150.00  100
;
_diffrn_measurement_device 'four-circle diffractometer'
_diffrn_measurement_device_type 'SuperNova, Dual, Cu at home/near, AtlasS2'
_diffrn_measurement_method '\w scans'
_diffrn_orient_matrix_type 'CrysAlisPro convention (1999,Acta A55,543-557)'
_diffrn_orient_matrix_UB_11 0.0457566000
_diffrn_orient_matrix_UB_12 0.0606978000
_diffrn_orient_matrix_UB_13 -0.0017008000
_diffrn_orient_matrix_UB_21 0.0398899000
_diffrn_orient_matrix_UB_22 -0.0698853000
_diffrn_orient_matrix_UB_23 0.0047422000
_diffrn_orient_matrix_UB_31 -0.0021230000
_diffrn_orient_matrix_UB_32 -0.0065696000
_diffrn_orient_matrix_UB_33 -0.0659021000
_diffrn_radiation_monochromator mirror
_diffrn_radiation_probe x-ray
_diffrn_radiation_type MoK\a
_diffrn_radiation_wavelength 0.71073
_diffrn_reflns_av_R_equivalents 0.0204
_diffrn_reflns_av_unetI/netI 0.0245
_diffrn_reflns_Laue_measured_fraction_full 0.999
_diffrn_reflns_Laue_measured_fraction_max 0.872
_diffrn_reflns_limit_h_max 16
_diffrn_reflns_limit_h_min -15
_diffrn_reflns_limit_k_max 10
_diffrn_reflns_limit_k_min -8
_diffrn_reflns_limit_l_max 14
_diffrn_reflns_limit_l_min -13
_diffrn_reflns_number 6932
_diffrn_reflns_point_group_measured_fraction_full 0.999
_diffrn_reflns_point_group_measured_fraction_max 0.872
_diffrn_reflns_theta_full 25.242
_diffrn_reflns_theta_max 29.580
_diffrn_reflns_theta_min 3.186
_diffrn_source 'micro-focus sealed X-ray tube'
_diffrn_source_type 'SuperNova (Mo) X-ray Source'
_exptl_absorpt_coefficient_mu 0.091
_exptl_absorpt_correction_T_max 0.994
_exptl_absorpt_correction_T_min 0.969
_exptl_absorpt_correction_type analytical
_exptl_absorpt_process_details
;
CrysAlisPro 1.171.40.20a (Rigaku Oxford Diffraction, 2018)
Analytical numeric absorption correction using a multifaceted crystal
			model based on expressions derived by R.C. Clark & J.S. Reid.
(Clark, R. C. & Reid, J. S. (1995). Acta Cryst. A51, 887-897)
Empirical absorption correction using spherical harmonics,
 implemented in SCALE3 ABSPACK scaling algorithm.
;
_exptl_crystal_colour colourless
_exptl_crystal_density_diffrn 1.323
_exptl_crystal_description lath
_exptl_crystal_F_000 408
_exptl_crystal_size_max 0.641
_exptl_crystal_size_mid 0.144
_exptl_crystal_size_min 0.059
_refine_diff_density_max 0.215
_refine_diff_density_min -0.167
_refine_diff_density_rms 0.039
_refine_ls_extinction_coef 0.005(2)
_refine_ls_extinction_expression Fc^*^=kFc[1+0.001xFc^2^\l^3^/sin(2\q)]^-1/4^
_refine_ls_extinction_method 'SHELXL-2018/3 (Sheldrick 2018)'
_refine_ls_goodness_of_fit_ref 1.082
_refine_ls_hydrogen_treatment mixed
_refine_ls_matrix_type full
_refine_ls_number_parameters 237
_refine_ls_number_reflns 2354
_refine_ls_number_restraints 400
_refine_ls_restrained_S_all 1.020
_refine_ls_R_factor_all 0.0544
_refine_ls_R_factor_gt 0.0429
_refine_ls_shift/su_max 0.000
_refine_ls_shift/su_mean 0.000
_refine_ls_structure_factor_coef Fsqd
_refine_ls_weighting_details 'w=1/[\s^2^(Fo^2^)+(0.0424P)^2^+0.3429P] where P=(Fo^2^+2Fc^2^)/3'
_refine_ls_weighting_scheme calc
_refine_ls_wR_factor_gt 0.1009
_refine_ls_wR_factor_ref 0.1072
_reflns_Friedel_coverage 0.000
_reflns_number_gt 1981
_reflns_number_total 2354
_reflns_threshold_expression 'I > 2\s(I)'
_cod_data_source_file ja9b02569_si_007.cif
_cod_data_source_block koz-01-549
_cod_database_code 4128403
_shelx_shelxl_version_number 2018/3
_audit_contact_author 'Farzaneh Fadaei Tirani'
_chemical_oxdiff_formula 'C11 H13 N1 O2'
_shelx_space_group_comment
;
The symmetry employed for this shelxl refinement is uniquely defined
by the following loop, which should always be used as a source of
symmetry information in preference to the above space-group names.
They are only intended as comments.
;
_reflns_odcompleteness_completeness 99.86
_reflns_odcompleteness_iscentric 1
_reflns_odcompleteness_theta 26.32
_olex2_refinement_description
;
1. Fixed Uiso
 At 1.2 times of:
  All C(H) groups, All C(H,H) groups, All N(H) groups
 At 1.5 times of:
  All O(H) groups
2. Restrained distances
 H2B-O1B_$1
 1.9 with sigma of 0.01
 C2A-C3A \\sim C2B-C3B
 with sigma of 0.02
 C8A-C9A \\sim C8B-C9B
 with sigma of 0.02
 N1A-C9A \\sim N1B-C9B
 with sigma of 0.02
 N1A-C1A \\sim N1B-C1B
 with sigma of 0.02
 C2A-C1A \\sim C2B-C1B
 with sigma of 0.02
 C10A-C1A \\sim C1B-C10B
 with sigma of 0.02
 C10A-C11A \\sim C11B-C10B
 with sigma of 0.02
 O2A-C11A \\sim O2B-C11B
 with sigma of 0.02
 O1A-C9A \\sim O1B-C9B
 with sigma of 0.02
3. Uiso/Uaniso restraints and constraints
C1A \\sim C1B \\sim C2A \\sim C2B \\sim C3A \\sim C4A \\sim C5A \\sim C6A \\sim
C7A \\sim C8A \\sim C8B \\sim C3B \\sim C4B \\sim C5B \\sim C6B \\sim C7B \\sim
C9A \\sim C9B \\sim C10A \\sim C10B \\sim C11A \\sim C11B \\sim N1A \\sim N1B:
within 2A with sigma of 0.01 and sigma for terminal atoms of 0.02
Uanis(O1A) = Uanis(O1B)
Uanis(O2A) = Uanis(O2B)
4. Others
 Sof(O1B)=Sof(O2B)=Sof(H2B)=Sof(N1B)=Sof(H1B)=Sof(C1B)=Sof(H1BA)=Sof(C2B)=
 Sof(H2BA)=Sof(H2BB)=Sof(C8B)=Sof(C3B)=Sof(C4B)=Sof(H4B)=Sof(C5B)=Sof(H5B)=
 Sof(C6B)=Sof(H6B)=Sof(C7B)=Sof(H7B)=Sof(C9B)=Sof(C10B)=Sof(H10C)=Sof(H10D)=
 Sof(C11B)=Sof(H11C)=Sof(H11D)=1-FVAR(1)
 Sof(O1A)=Sof(O2A)=Sof(H2A)=Sof(N1A)=Sof(H1A)=Sof(C1A)=Sof(H1AA)=Sof(C2A)=
 Sof(H2AA)=Sof(H2AB)=Sof(C3A)=Sof(C4A)=Sof(H4A)=Sof(C5A)=Sof(H5A)=Sof(C6A)=
 Sof(H6A)=Sof(C7A)=Sof(H7A)=Sof(C8A)=Sof(C9A)=Sof(C10A)=Sof(H10A)=Sof(H10B)=
 Sof(C11A)=Sof(H11A)=Sof(H11B)=FVAR(1)
5.a Ternary CH refined with riding coordinates:
 C1A(H1AA), C1B(H1BA)
5.b Secondary CH2 refined with riding coordinates:
 C2A(H2AA,H2AB), C2B(H2BA,H2BB), C10A(H10A,H10B), C10B(H10C,H10D), C11A(H11A,
 H11B), C11B(H11C,H11D)
5.c Aromatic/amide H refined with riding coordinates:
 N1B(H1B), C4A(H4A), C5A(H5A), C6A(H6A), C7A(H7A), C4B(H4B), C5B(H5B),
 C6B(H6B), C7B(H7B)
5.d Fitted hexagon refined as free rotating group:
 C8B(C3B,C4B,C5B,C6B,C7B)
5.e Idealised tetrahedral OH refined as rotating group:
 O2A(H2A), O2B(H2B)
;
_olex2_submission_special_instructions 'No special instructions were received'
_oxdiff_exptl_absorpt_empirical_details
;
Empirical correction (ABSPACK) includes:
- Absorption correction using spherical harmonics
- Frame scaling
- Detector area scaling
- B-factor correction
;
_oxdiff_exptl_absorpt_empirical_full_max 1.427
_oxdiff_exptl_absorpt_empirical_full_min 0.763

loop_
_space_group_symop_operation_xyz
'x, y, z'
'-x, y+1/2, -z+1/2'
'-x, -y, -z'
'x, -y-1/2, z-1/2'

loop_
_atom_site_label
_atom_site_type_symbol
_atom_site_fract_x
_atom_site_fract_y
_atom_site_fract_z
_atom_site_U_iso_or_equiv
_atom_site_adp_type
_atom_site_occupancy
_atom_site_site_symmetry_order
_atom_site_calc_flag
_atom_site_refinement_flags_posn
_atom_site_refinement_flags_adp
_atom_site_refinement_flags_occupancy
_atom_site_disorder_assembly
_atom_site_disorder_group
O1A O 0.1684(6) 1.0139(7) 0.3616(9) 0.0318(7) Uani 0.911(2) 1 d D . P A 1
O1B O 0.156(7) 1.003(8) 0.363(9) 0.0318(7) Uani 0.089(2) 1 d D . P A 2
O2A O 0.06063(10) 0.27864(17) 0.48110(12) 0.0254(3) Uani 0.911(2) 1 d D . P A 1
H2A H 0.085937 0.188426 0.447651 0.038 Uiso 0.911(2) 1 calc GR . P A 1
O2B O 0.0463(13) 0.2230(19) 0.5015(15) 0.0254(3) Uani 0.089(2) 1 d D . P A 2
H2B H 0.080488 0.129484 0.486508 0.038 Uiso 0.089(2) 1 calc DGR . P A 2
N1A N 0.11199(14) 0.7301(2) 0.33760(15) 0.0206(3) Uani 0.911(2) 1 d D U P A 1
H1A H 0.0572(16) 0.745(2) 0.3878(17) 0.027(4) Uiso 0.911(2) 1 d . . P A 1
N1B N 0.1544(14) 0.734(2) 0.3500(18) 0.021(2) Uani 0.089(2) 1 d D U P A 2
H1B H 0.099524 0.740919 0.402098 0.026 Uiso 0.089(2) 1 calc R . P A 2
C1A C 0.13228(13) 0.55081(18) 0.29528(13) 0.0218(3) Uani 0.911(2) 1 d D U P A 1
H1AA H 0.056770 0.489270 0.287446 0.026 Uiso 0.911(2) 1 calc R . P A 1
C1B C 0.1974(13) 0.5592(16) 0.3152(13) 0.023(2) Uani 0.089(2) 1 d D U P A 2
H1BA H 0.269489 0.535343 0.367273 0.027 Uiso 0.089(2) 1 calc R . P A 2
C2A C 0.17883(17) 0.5586(2) 0.16619(15) 0.0262(4) Uani 0.911(2) 1 d D U P A 1
H2AA H 0.202757 0.440036 0.141405 0.031 Uiso 0.911(2) 1 calc R . P A 1
H2AB H 0.117655 0.598712 0.105041 0.031 Uiso 0.911(2) 1 calc R . P A 1
C2B C 0.2282(15) 0.574(2) 0.1773(14) 0.020(2) Uani 0.089(2) 1 d D U P A 2
H2BA H 0.261067 0.461405 0.150742 0.024 Uiso 0.089(2) 1 calc R . P A 2
H2BB H 0.157775 0.596405 0.124001 0.024 Uiso 0.089(2) 1 calc R . P A 2
C3A C 0.27914(15) 0.6811(2) 0.16441(17) 0.0225(4) Uani 0.911(2) 1 d D U P A 1
C4A C 0.36939(16) 0.6561(3) 0.08759(17) 0.0308(4) Uani 0.911(2) 1 d . U P A 1
H4A H 0.369842 0.556398 0.034870 0.037 Uiso 0.911(2) 1 calc R . P A 1
C5A C 0.45829(17) 0.7754(3) 0.08750(18) 0.0354(5) Uani 0.911(2) 1 d . U P A 1
H5A H 0.519213 0.756922 0.034582 0.042 Uiso 0.911(2) 1 calc R . P A 1
C6A C 0.45932(17) 0.9210(3) 0.16362(19) 0.0353(4) Uani 0.911(2) 1 d . U P A 1
H6A H 0.521396 1.001160 0.164394 0.042 Uiso 0.911(2) 1 calc R . P A 1
C7A C 0.36910(19) 0.9494(3) 0.23897(19) 0.0291(4) Uani 0.911(2) 1 d . U P A 1
H7A H 0.368561 1.050701 0.290198 0.035 Uiso 0.911(2) 1 calc R . P A 1
C8A C 0.27949(17) 0.8301(3) 0.2397(2) 0.0222(4) Uani 0.911(2) 1 d D U P A 1
C8B C 0.2972(15) 0.861(2) 0.2339(19) 0.021(2) Uani 0.089(2) 1 d D U P A 2
C3B C 0.3098(14) 0.713(2) 0.1605(19) 0.026(2) Uani 0.089(2) 1 d DG U P A 2
C4B C 0.4007(15) 0.7017(19) 0.0837(15) 0.028(2) Uani 0.089(2) 1 d G U P A 2
H4B H 0.409273 0.600708 0.033551 0.034 Uiso 0.089(2) 1 calc R . P A 2
C5B C 0.4791(13) 0.838(2) 0.0802(14) 0.033(3) Uani 0.089(2) 1 d G U P A 2
H5B H 0.541224 0.830179 0.027701 0.040 Uiso 0.089(2) 1 calc R . P A 2
C6B C 0.4665(15) 0.9857(19) 0.1536(16) 0.033(3) Uani 0.089(2) 1 d G U P A 2
H6B H 0.520098 1.078826 0.151203 0.039 Uiso 0.089(2) 1 calc R . P A 2
C7B C 0.3756(18) 0.9971(19) 0.2304(17) 0.028(3) Uani 0.089(2) 1 d G U P A 2
H7B H 0.367019 1.098005 0.280555 0.034 Uiso 0.089(2) 1 calc R . P A 2
C9A C 0.1821(3) 0.8643(4) 0.3196(3) 0.0214(4) Uani 0.911(2) 1 d D U P A 1
C9B C 0.196(3) 0.878(4) 0.305(4) 0.022(3) Uani 0.089(2) 1 d D U P A 2
C10A C 0.21016(12) 0.44993(19) 0.38962(13) 0.0236(3) Uani 0.911(2) 1 d D U P A 1
H10A H 0.237231 0.342301 0.349482 0.028 Uiso 0.911(2) 1 calc R . P A 1
H10B H 0.278101 0.522625 0.413217 0.028 Uiso 0.911(2) 1 calc R . P A 1
C10B C 0.1129(12) 0.4174(18) 0.3402(12) 0.023(2) Uani 0.089(2) 1 d D U P A 2
H10C H 0.129482 0.313120 0.289786 0.028 Uiso 0.089(2) 1 calc R . P A 2
H10D H 0.034792 0.458225 0.314139 0.028 Uiso 0.089(2) 1 calc R . P A 2
C11A C 0.15219(15) 0.3996(2) 0.50669(16) 0.0241(4) Uani 0.911(2) 1 d D U P A 1
H11A H 0.209364 0.346550 0.567093 0.029 Uiso 0.911(2) 1 calc R . P A 1
H11B H 0.121887 0.506285 0.545248 0.029 Uiso 0.911(2) 1 calc R . P A 1
C11B C 0.1171(17) 0.366(2) 0.4773(14) 0.022(3) Uani 0.089(2) 1 d D U P A 2
H11C H 0.196971 0.337045 0.505269 0.026 Uiso 0.089(2) 1 calc R . P A 2
H11D H 0.093419 0.467989 0.526667 0.026 Uiso 0.089(2) 1 calc R . P A 2

loop_
_atom_site_aniso_label
_atom_site_aniso_U_11
_atom_site_aniso_U_22
_atom_site_aniso_U_33
_atom_site_aniso_U_23
_atom_site_aniso_U_13
_atom_site_aniso_U_12
O1A 0.042(2) 0.0200(10) 0.0346(6) -0.0055(8) 0.0130(12) 0.0001(10)
O1B 0.042(2) 0.0200(10) 0.0346(6) -0.0055(8) 0.0130(12) 0.0001(10)
O2A 0.0250(6) 0.0205(7) 0.0318(6) -0.0017(5) 0.0098(5) -0.0025(6)
O2B 0.0250(6) 0.0205(7) 0.0318(6) -0.0017(5) 0.0098(5) -0.0025(6)
N1A 0.0218(7) 0.0189(6) 0.0215(7) -0.0004(5) 0.0056(7) 0.0011(6)
N1B 0.022(4) 0.022(4) 0.020(4) -0.001(4) 0.006(4) 0.004(4)
C1A 0.0224(7) 0.0184(7) 0.0245(7) -0.0021(5) 0.0012(6) -0.0025(5)
C1B 0.022(4) 0.022(4) 0.024(4) -0.004(3) 0.003(4) 0.009(3)
C2A 0.0316(9) 0.0250(8) 0.0219(7) -0.0048(6) 0.0016(7) -0.0010(7)
C2B 0.023(4) 0.023(4) 0.015(4) -0.004(4) 0.005(4) 0.004(4)
C3A 0.0263(9) 0.0239(8) 0.0173(6) 0.0026(6) 0.0017(7) 0.0039(7)
C4A 0.0350(10) 0.0352(10) 0.0228(7) 0.0022(7) 0.0067(7) 0.0103(8)
C5A 0.0269(9) 0.0504(12) 0.0297(8) 0.0114(8) 0.0099(7) 0.0086(9)
C6A 0.0255(8) 0.0454(11) 0.0351(9) 0.0117(9) 0.0029(7) -0.0061(8)
C7A 0.0309(9) 0.0301(9) 0.0261(8) 0.0034(7) 0.0011(7) -0.0043(9)
C8A 0.0245(8) 0.0240(9) 0.0180(7) 0.0036(6) 0.0012(6) 0.0006(6)
C8B 0.026(4) 0.022(4) 0.014(4) -0.004(4) 0.006(4) 0.006(4)
C3B 0.028(4) 0.027(4) 0.023(4) 0.003(4) 0.001(4) -0.004(4)
C4B 0.028(4) 0.037(4) 0.022(4) 0.001(4) 0.010(4) 0.001(4)
C5B 0.031(4) 0.045(5) 0.024(4) 0.008(4) 0.000(4) -0.003(4)
C6B 0.030(4) 0.043(5) 0.026(4) 0.006(5) 0.002(4) -0.002(5)
C7B 0.026(4) 0.032(5) 0.026(4) 0.004(4) -0.003(4) -0.004(4)
C9A 0.0272(11) 0.0205(10) 0.0165(11) 0.0010(7) 0.0033(6) 0.0026(8)
C9B 0.028(5) 0.016(4) 0.020(5) 0.004(4) -0.001(4) -0.005(4)
C10A 0.0217(7) 0.0190(7) 0.0303(7) 0.0016(5) 0.0035(6) -0.0019(5)
C10B 0.025(4) 0.023(4) 0.022(4) -0.004(4) 0.002(4) 0.002(4)
C11A 0.0256(9) 0.0210(8) 0.0257(8) 0.0000(6) 0.0009(6) -0.0026(6)
C11B 0.023(5) 0.017(5) 0.025(5) 0.000(5) 0.003(5) -0.001(5)

loop_
_atom_type_symbol
_atom_type_description
_atom_type_scat_dispersion_real
_atom_type_scat_dispersion_imag
_atom_type_scat_source
C C 0.0033 0.0016 'International Tables Vol C Tables 4.2.6.8 and 6.1.1.4'
H H 0.0000 0.0000 'International Tables Vol C Tables 4.2.6.8 and 6.1.1.4'
N N 0.0061 0.0033 'International Tables Vol C Tables 4.2.6.8 and 6.1.1.4'
O O 0.0106 0.0060 'International Tables Vol C Tables 4.2.6.8 and 6.1.1.4'

loop_
_exptl_crystal_face_index_h
_exptl_crystal_face_index_k
_exptl_crystal_face_index_l
_exptl_crystal_face_perp_dist
0 0 -1 0.3548
0 0 1 0.2810
-1 1 0 0.0721
-1 0 0 0.0289
1 0 0 0.0302
0 1 0 0.0758
2 -1 0 0.0585
2 1 0 0.0614
0 -11 0 0.0678
0 -3 -15 0.3327

loop_
_geom_angle_atom_site_label_1
_geom_angle_atom_site_label_2
_geom_angle_atom_site_label_3
_geom_angle
C11A O2A H2A 109.5
C11B O2B H2B 109.5
C1A N1A H1A 116.9(11)
C9A N1A H1A 118.2(11)
C9A N1A C1A 124.01(17)
C1B N1B H1B 119.2
C9B N1B H1B 119.2
C9B N1B C1B 121.7(19)
N1A C1A H1AA 107.8
N1A C1A C2A 108.64(13)
N1A C1A C10A 111.48(12)
C2A C1A H1AA 107.8
C2A C1A C10A 113.08(13)
C10A C1A H1AA 107.8
N1B C1B H1BA 108.1
N1B C1B C2B 106.2(13)
N1B C1B C10B 111.5(12)
C2B C1B H1BA 108.1
C10B C1B H1BA 108.1
C10B C1B C2B 114.7(12)
C1A C2A H2AA 109.4
C1A C2A H2AB 109.4
H2AA C2A H2AB 108.0
C3A C2A C1A 111.10(14)
C3A C2A H2AA 109.4
C3A C2A H2AB 109.4
C1B C2B H2BA 109.3
C1B C2B H2BB 109.3
H2BA C2B H2BB 108.0
C3B C2B C1B 111.5(14)
C3B C2B H2BA 109.3
C3B C2B H2BB 109.3
C4A C3A C2A 122.95(15)
C4A C3A C8A 118.68(15)
C8A C3A C2A 118.33(14)
C3A C4A H4A 119.7
C5A C4A C3A 120.54(16)
C5A C4A H4A 119.7
C4A C5A H5A 119.7
C6A C5A C4A 120.61(16)
C6A C5A H5A 119.7
C5A C6A H6A 120.2
C5A C6A C7A 119.57(17)
C7A C6A H6A 120.2
C6A C7A H7A 119.9
C6A C7A C8A 120.14(17)
C8A C7A H7A 119.9
C3A C8A C9A 120.10(19)
C7A C8A C3A 120.44(15)
C7A C8A C9A 119.4(2)
C3B C8B C7B 120.0
C3B C8B C9B 119.5(19)
C7B C8B C9B 120.3(18)
C8B C3B C2B 115.6(13)
C8B C3B C4B 120.0
C4B C3B C2B 124.3(13)
C3B C4B H4B 120.0
C5B C4B C3B 120.0
C5B C4B H4B 120.0
C4B C5B H5B 120.0
C4B C5B C6B 120.0
C6B C5B H5B 120.0
C5B C6B H6B 120.0
C5B C6B C7B 120.0
C7B C6B H6B 120.0
C8B C7B H7B 120.0
C6B C7B C8B 120.0
C6B C7B H7B 120.0
O1A C9A N1A 124.0(3)
O1A C9A C8A 119.4(3)
N1A C9A C8A 116.6(2)
O1B C9B N1B 107(4)
O1B C9B C8B 133(4)
N1B C9B C8B 117(2)
C1A C10A H10A 108.9
C1A C10A H10B 108.9
H10A C10A H10B 107.7
C11A C10A C1A 113.55(12)
C11A C10A H10A 108.9
C11A C10A H10B 108.9
C1B C10B H10C 109.2
C1B C10B H10D 109.2
C1B C10B C11B 112.1(12)
H10C C10B H10D 107.9
C11B C10B H10C 109.2
C11B C10B H10D 109.2
O2A C11A C10A 111.90(15)
O2A C11A H11A 109.2
O2A C11A H11B 109.2
C10A C11A H11A 109.2
C10A C11A H11B 109.2
H11A C11A H11B 107.9
O2B C11B C10B 113.3(15)
O2B C11B H11C 108.9
O2B C11B H11D 108.9
C10B C11B H11C 108.9
C10B C11B H11D 108.9
H11C C11B H11D 107.7

loop_
_geom_bond_atom_site_label_1
_geom_bond_atom_site_label_2
_geom_bond_distance
O1A C9A 1.243(3)
O1B C9B 1.248(19)
O2A H2A 0.8400
O2A C11A 1.4289(19)
O2B H2B 0.8400
O2B C11B 1.407(15)
N1A H1A 0.87(2)
N1A C1A 1.468(2)
N1A C9A 1.335(3)
N1B H1B 0.8800
N1B C1B 1.484(15)
N1B C9B 1.310(18)
C1A H1AA 1.0000
C1A C2A 1.524(2)
C1A C10A 1.529(2)
C1B H1BA 1.0000
C1B C2B 1.551(15)
C1B C10B 1.502(15)
C2A H2AA 0.9900
C2A H2AB 0.9900
C2A C3A 1.502(2)
C2B H2BA 0.9900
C2B H2BB 0.9900
C2B C3B 1.448(15)
C3A C4A 1.394(2)
C3A C8A 1.397(2)
C4A H4A 0.9500
C4A C5A 1.383(3)
C5A H5A 0.9500
C5A C6A 1.381(3)
C6A H6A 0.9500
C6A C7A 1.387(2)
C7A H7A 0.9500
C7A C8A 1.390(2)
C8A C9A 1.493(2)
C8B C3B 1.3900
C8B C7B 1.3900
C8B C9B 1.455(18)
C3B C4B 1.3900
C4B H4B 0.9500
C4B C5B 1.3900
C5B H5B 0.9500
C5B C6B 1.3900
C6B H6B 0.9500
C6B C7B 1.3900
C7B H7B 0.9500
C10A H10A 0.9900
C10A H10B 0.9900
C10A C11A 1.516(2)
C10B H10C 0.9900
C10B H10D 0.9900
C10B C11B 1.523(15)
C11A H11A 0.9900
C11A H11B 0.9900
C11B H11C 0.9900
C11B H11D 0.9900

loop_
_geom_hbond_atom_site_label_D
_geom_hbond_atom_site_label_H
_geom_hbond_atom_site_label_A
_geom_hbond_distance_DH
_geom_hbond_distance_HA
_geom_hbond_distance_DA
_geom_hbond_angle_DHA
_geom_hbond_site_symmetry_A
_geom_hbond_publ_flag
O2A H2A O1A 0.84 1.92 2.744(3) 168.2 1_545 yes
O2B H2B O1B 0.84 1.90 2.63(4) 144.4 1_545 yes
N1A H1A O2A 0.87(2) 2.04(2) 2.894(2) 166.5(16) 3_566 yes
N1B H1B O2B 0.88 2.07 2.94(2) 169.9 3_566 yes

loop_
_geom_torsion_atom_site_label_1
_geom_torsion_atom_site_label_2
_geom_torsion_atom_site_label_3
_geom_torsion_atom_site_label_4
_geom_torsion
N1A C1A C2A C3A 51.45(18)
N1A C1A C10A C11A 72.51(17)
N1B C1B C2B C3B 56.3(18)
N1B C1B C10B C11B -79.3(17)
C1A N1A C9A O1A -175.7(6)
C1A N1A C9A C8A 6.8(4)
C1A C2A C3A C4A 148.26(15)
C1A C2A C3A C8A -34.3(2)
C1A C10A C11A O2A 65.00(17)
C1B N1B C9B O1B -171(6)
C1B N1B C9B C8B -9(5)
C1B C2B C3B C8B -35.7(18)
C1B C2B C3B C4B 140.0(14)
C1B C10B C11B O2B -174.6(14)
C2A C1A C10A C11A -164.73(13)
C2A C3A C4A C5A 178.40(17)
C2A C3A C8A C7A -178.47(17)
C2A C3A C8A C9A 0.2(3)
C2B C1B C10B C11B 160.0(13)
C2B C3B C4B C5B -175.6(19)
C3A C4A C5A C6A 0.1(2)
C3A C8A C9A O1A -162.3(6)
C3A C8A C9A N1A 15.3(4)
C4A C3A C8A C7A -0.9(2)
C4A C3A C8A C9A 177.8(2)
C4A C5A C6A C7A -1.3(2)
C5A C6A C7A C8A 1.3(2)
C6A C7A C8A C3A -0.2(2)
C6A C7A C8A C9A -178.9(2)
C7A C8A C9A O1A 16.4(7)
C7A C8A C9A N1A -165.9(3)
C8A C3A C4A C5A 1.0(2)
C8B C3B C4B C5B 0.0
C3B C8B C7B C6B 0.0
C3B C8B C9B O1B -169(8)
C3B C8B C9B N1B 35(5)
C3B C4B C5B C6B 0.0
C4B C5B C6B C7B 0.0
C5B C6B C7B C8B 0.0
C7B C8B C3B C2B 175.9(17)
C7B C8B C3B C4B 0.0
C7B C8B C9B O1B 6(10)
C7B C8B C9B N1B -151(3)
C9A N1A C1A C2A -40.3(3)
C9A N1A C1A C10A 84.9(3)
C9B N1B C1B C2B -35(3)
C9B N1B C1B C10B -160(3)
C9B C8B C3B C2B -10(3)
C9B C8B C3B C4B 174(3)
C9B C8B C7B C6B -174(3)
C10A C1A C2A C3A -72.87(17)
C10B C1B C2B C3B 179.9(14)

loop_
_exptl_oxdiff_crystal_face_indexfrac_h
_exptl_oxdiff_crystal_face_indexfrac_k
_exptl_oxdiff_crystal_face_indexfrac_l
_exptl_oxdiff_crystal_face_x
_exptl_oxdiff_crystal_face_y
_exptl_oxdiff_crystal_face_z
-0.0000 -0.0000 -1.0000 0.0017 -0.0047 0.0659
0.0000 0.0000 1.0000 -0.0017 0.0047 -0.0659
-1.0000 1.0000 0.0000 0.0149 -0.1098 -0.0044
-1.0000 0.0000 0.0000 -0.0458 -0.0399 0.0021
1.0000 -0.0000 -0.0000 0.0458 0.0399 -0.0021
-0.0000 1.0000 0.0000 0.0607 -0.0699 -0.0066
2.0000 -1.0000 -0.0000 0.0308 0.1497 0.0023
2.0000 1.0000 -0.0000 0.1522 0.0099 -0.0108
0.0000 -11.0000 -0.0000 -0.6677 0.7687 0.0723
-0.0000 -3.0000 -15.0000 -0.1566 0.1385 1.0082
